data_7006785
loop_
_publ_author_name
'Habata, Yoichi'
'Osaka, Futoshi'

_publ_section_title
;
 Dimetallo[3.3]para- and metacyclophanes by self-assembly of
 pyridylmethyl armed-monoazatrithia- and monoazadithiaoxa-12-crown-4
 ethers with Ag+ ions.
;
_journal_issue 15
_journal_name_full 'Dalton transactions (Cambridge, England : 2003)'
_journal_page_first 1836
_journal_page_last 1841
_journal_paper_doi 10.1039/b513931g
_journal_year 2006
_chemical_formula_sum 'C34 H50 Ag2 F6 N6 O8 S8'
_chemical_formula_weight 1257.02
_chemical_name_systematic
;
?
;
_space_group_IT_number 2
_symmetry_cell_setting triclinic
_symmetry_space_group_name_Hall '-P 1'
_symmetry_space_group_name_H-M 'P -1'
_atom_sites_solution_hydrogens geom
_atom_sites_solution_primary direct
_atom_sites_solution_secondary difmap
_audit_creation_method SHELXL-97
_cell_angle_alpha 81.397(2)
_cell_angle_beta 72.0280(10)
_cell_angle_gamma 72.695(2)
_cell_formula_units_Z 1
_cell_length_a 8.6613(7)
_cell_length_b 10.9064(9)
_cell_length_c 13.7569(11)
_cell_measurement_temperature 298
_cell_volume 1177.77(17)
_computing_cell_refinement 'Bruker SMART'
_computing_data_collection 'Bruker SMART'
_computing_data_reduction 'Bruker SAINT'
_computing_molecular_graphics 'Bruker SHELXTL'
_computing_publication_material 'Bruker SHELXTL'
_computing_structure_refinement 'SHELXL-97 (Sheldrick, 1997)'
_computing_structure_solution 'SHELXS-97 (Sheldrick, 1990)'
_diffrn_ambient_temperature 298
_diffrn_detector_area_resol_mean 8.366
_diffrn_measured_fraction_theta_full 0.984
_diffrn_measured_fraction_theta_max 0.984
_diffrn_measurement_device_type 'CCD area detector'
_diffrn_measurement_method 'phi and omega scans'
_diffrn_radiation_monochromator graphite
_diffrn_radiation_source 'fine-focus sealed tube'
_diffrn_radiation_type MoK\a
_diffrn_radiation_wavelength 0.71073
_diffrn_reflns_av_R_equivalents 0.0138
_diffrn_reflns_av_sigmaI/netI 0.0239
_diffrn_reflns_limit_h_max 11
_diffrn_reflns_limit_h_min -11
_diffrn_reflns_limit_k_max 14
_diffrn_reflns_limit_k_min -13
_diffrn_reflns_limit_l_max 14
_diffrn_reflns_limit_l_min -18
_diffrn_reflns_number 8782
_diffrn_reflns_theta_full 28.35
_diffrn_reflns_theta_max 28.35
_diffrn_reflns_theta_min 1.96
_exptl_absorpt_coefficient_mu 1.264
_exptl_absorpt_correction_T_max 0.5177
_exptl_absorpt_correction_T_min 0.4313
_exptl_absorpt_correction_type empirical
_exptl_absorpt_process_details 'SADABS, Sheldrick, 1996'
_exptl_crystal_colour colorless
_exptl_crystal_density_diffrn 1.772
_exptl_crystal_density_method 'not measured'
_exptl_crystal_description block
_exptl_crystal_F_000 636
_exptl_crystal_size_max 0.80
_exptl_crystal_size_mid 0.80
_exptl_crystal_size_min 0.60
_refine_diff_density_max 0.787
_refine_diff_density_min -0.766
_refine_diff_density_rms 0.073
_refine_ls_extinction_method none
_refine_ls_goodness_of_fit_ref 1.027
_refine_ls_hydrogen_treatment constr
_refine_ls_matrix_type full
_refine_ls_number_parameters 281
_refine_ls_number_reflns 5793
_refine_ls_number_restraints 0
_refine_ls_restrained_S_all 1.027
_refine_ls_R_factor_all 0.0387
_refine_ls_R_factor_gt 0.0338
_refine_ls_shift/su_max 0.008
_refine_ls_shift/su_mean 0.000
_refine_ls_structure_factor_coef Fsqd
_refine_ls_weighting_details 'calc w=1/[\s^2^(Fo^2^)+(0.0498P)^2^+0.7215P] where P=(Fo^2^+2Fc^2^)/3'
_refine_ls_weighting_scheme calc
_refine_ls_wR_factor_gt 0.0905
_refine_ls_wR_factor_ref 0.0939
_reflns_number_gt 5041
_reflns_number_total 5793
_reflns_threshold_expression >2sigma(I)
_cod_data_source_file b513931g.txt
_cod_data_source_block 4pyns3ag_p_1
_cod_depositor_comments
;
The following automatic conversions were performed:
'_symmetry_cell_setting' value 'Triclinic' changed to 'triclinic'
according to '/home/saulius/struct/CIF-dictionaries/cif_core.dic'
dictionary named 'cif_core.dic' version 2.4.1 from 2010-06-29.

Automatic conversion script
Id: cif_fix_enum 1527 2010-12-29 10:47:43Z saulius 
;
_cod_original_sg_symbol_H-M P-1
_cod_database_code 7006785

loop_
_symmetry_equiv_pos_as_xyz
'x, y, z'
'-x, -y, -z'

loop_
_atom_site_label
_atom_site_type_symbol
_atom_site_fract_x
_atom_site_fract_y
_atom_site_fract_z
_atom_site_U_iso_or_equiv
_atom_site_adp_type
_atom_site_occupancy
_atom_site_symmetry_multiplicity
_atom_site_calc_flag
_atom_site_refinement_flags
_atom_site_disorder_assembly
_atom_site_disorder_group
Ag1 Ag 0.64125(3) 0.71132(2) 0.595610(16) 0.04954(8) Uani 1 1 d . . .
C1 C 0.6970(3) 0.5860(2) 0.82541(18) 0.0404(5) Uani 1 1 d . . .
H1A H 0.6863 0.5337 0.8894 0.049 Uiso 1 1 calc R . .
H1B H 0.6742 0.6745 0.8413 0.049 Uiso 1 1 calc R . .
C2 C 0.8770(3) 0.5431(3) 0.7586(2) 0.0462(6) Uani 1 1 d . . .
H2A H 0.9009 0.4533 0.7459 0.055 Uiso 1 1 calc R . .
H2B H 0.9519 0.5487 0.7966 0.055 Uiso 1 1 calc R . .
C3 C 0.9362(3) 0.7802(3) 0.6779(2) 0.0463(6) Uani 1 1 d . . .
H3A H 0.8458 0.8043 0.7398 0.056 Uiso 1 1 calc R . .
H3B H 1.0423 0.7654 0.6936 0.056 Uiso 1 1 calc R . .
C4 C 0.9213(4) 0.8895(3) 0.5961(2) 0.0500(6) Uani 1 1 d . . .
H4A H 1.0090 0.8621 0.5338 0.060 Uiso 1 1 calc R . .
H4B H 0.9430 0.9618 0.6179 0.060 Uiso 1 1 calc R . .
C5 C 0.5775(3) 1.0093(2) 0.6847(2) 0.0450(5) Uani 1 1 d . . .
H5A H 0.6103 0.9562 0.7419 0.054 Uiso 1 1 calc R . .
H5B H 0.5844 1.0955 0.6886 0.054 Uiso 1 1 calc R . .
C6 C 0.3977(3) 1.0136(2) 0.6924(2) 0.0454(5) Uani 1 1 d . . .
H6A H 0.3688 1.0639 0.6331 0.055 Uiso 1 1 calc R . .
H6B H 0.3244 1.0589 0.7524 0.055 Uiso 1 1 calc R . .
C7 C 0.3654(3) 0.7936(2) 0.8283(2) 0.0448(5) Uani 1 1 d . . .
H7A H 0.4552 0.8164 0.8435 0.054 Uiso 1 1 calc R . .
H7B H 0.2605 0.8305 0.8784 0.054 Uiso 1 1 calc R . .
C8 C 0.3992(3) 0.6481(2) 0.8360(2) 0.0428(5) Uani 1 1 d . . .
H8A H 0.3811 0.6182 0.9076 0.051 Uiso 1 1 calc R . .
H8B H 0.3173 0.6267 0.8115 0.051 Uiso 1 1 calc R . .
C9 C 0.5722(3) 0.4399(2) 0.78062(19) 0.0400(5) Uani 1 1 d . . .
H9A H 0.4979 0.4171 0.8451 0.048 Uiso 1 1 calc R . .
H9B H 0.6854 0.3870 0.7775 0.048 Uiso 1 1 calc R . .
C10 C 0.5198(3) 0.4095(2) 0.69429(17) 0.0332(4) Uani 1 1 d . . .
C11 C 0.3581(3) 0.4010(2) 0.70683(18) 0.0398(5) Uani 1 1 d . . .
H11 H 0.2759 0.4194 0.7688 0.048 Uiso 1 1 calc R . .
C12 C 0.3197(3) 0.3650(2) 0.62670(19) 0.0401(5) Uani 1 1 d . . .
H12 H 0.2106 0.3598 0.6366 0.048 Uiso 1 1 calc R . .
C13 C 0.5871(3) 0.3454(2) 0.52373(18) 0.0408(5) Uani 1 1 d . . .
H13 H 0.6667 0.3264 0.4610 0.049 Uiso 1 1 calc R . .
C14 C 0.6357(3) 0.3809(2) 0.59996(19) 0.0398(5) Uani 1 1 d . . .
H14 H 0.7457 0.3855 0.5879 0.048 Uiso 1 1 calc R . .
C16 C 0.8979(6) 0.0890(5) 0.8384(3) 0.0875(12) Uani 1 1 d . . .
H16A H 0.7794 0.0975 0.8543 0.131 Uiso 1 1 calc R . .
H16B H 0.9190 0.1281 0.8894 0.131 Uiso 1 1 calc R . .
H16C H 0.9579 -0.0005 0.8376 0.131 Uiso 1 1 calc R . .
C17 C 0.9540(4) 0.1522(3) 0.7392(3) 0.0583(7) Uani 1 1 d . . .
C18 C 0.30839(15) 0.14531(11) 0.97430(8) 0.0308(2) Uani 1.83 1 d P . .
F1 F 0.2495(4) 0.0499(2) 0.9573(2) 0.0926(8) Uani 0.94 1 d P . .
F2 F 0.4257(3) 0.1776(2) 0.8889(2) 0.0958(8) Uani 0.94 1 d P . .
F3 F 0.3432(3) 0.1322(2) 1.0639(2) 0.0860(7) Uani 0.94 1 d P . .
N1 N 0.5689(2) 0.57723(17) 0.77885(14) 0.0339(4) Uani 1 1 d . . .
N2 N 0.4314(3) 0.33721(19) 0.53604(15) 0.0377(4) Uani 1 1 d . . .
N3 N 0.9970(4) 0.2027(3) 0.6623(3) 0.0742(8) Uani 1 1 d . . .
O1 O 0.1792(3) 0.3971(2) 0.98064(19) 0.0687(6) Uani 1.06 1 d P . .
O2 O 0.0594(4) 0.2993(3) 0.9039(2) 0.0861(8) Uani 1.06 1 d P . .
O3 O 0.0090(3) 0.2764(3) 1.0767(2) 0.1018(10) Uani 1.06 1 d P . .
S1 S 0.92611(8) 0.63273(6) 0.63660(5) 0.04431(14) Uani 1 1 d . . .
S2 S 0.72147(9) 0.94507(6) 0.56599(5) 0.04612(15) Uani 1 1 d . . .
S3 S 0.35231(8) 0.85939(6) 0.70063(5) 0.04443(14) Uani 1 1 d . . .
S4A S 0.11245(15) 0.29885(13) 0.98703(9) 0.0597(3) Uani 0.69 1 d P . .

loop_
_atom_site_aniso_label
_atom_site_aniso_U_11
_atom_site_aniso_U_22
_atom_site_aniso_U_33
_atom_site_aniso_U_23
_atom_site_aniso_U_13
_atom_site_aniso_U_12
Ag1 0.05194(13) 0.05696(14) 0.04774(13) -0.01896(9) -0.02219(9) -0.01013(9)
C1 0.0499(13) 0.0442(12) 0.0366(11) -0.0041(9) -0.0184(10) -0.0189(10)
C2 0.0455(13) 0.0443(13) 0.0533(14) 0.0015(11) -0.0230(11) -0.0112(10)
C3 0.0459(13) 0.0533(14) 0.0493(14) -0.0003(11) -0.0201(11) -0.0219(11)
C4 0.0527(15) 0.0554(15) 0.0483(14) 0.0004(12) -0.0121(12) -0.0278(12)
C5 0.0564(15) 0.0393(12) 0.0431(13) -0.0093(10) -0.0140(11) -0.0148(11)
C6 0.0527(14) 0.0354(11) 0.0474(13) -0.0076(10) -0.0181(11) -0.0039(10)
C7 0.0460(13) 0.0441(13) 0.0416(13) -0.0124(10) -0.0053(10) -0.0104(10)
C8 0.0414(12) 0.0423(12) 0.0426(12) -0.0087(10) -0.0028(10) -0.0146(10)
C9 0.0539(14) 0.0345(11) 0.0392(12) -0.0027(9) -0.0207(10) -0.0146(10)
C10 0.0428(11) 0.0278(9) 0.0328(10) -0.0035(8) -0.0144(9) -0.0102(8)
C11 0.0409(12) 0.0460(12) 0.0334(11) -0.0081(9) -0.0065(9) -0.0146(10)
C12 0.0358(11) 0.0450(12) 0.0435(12) -0.0082(10) -0.0121(9) -0.0132(9)
C13 0.0388(12) 0.0469(13) 0.0357(11) -0.0127(10) -0.0073(9) -0.0083(10)
C14 0.0344(11) 0.0441(12) 0.0430(12) -0.0084(10) -0.0103(9) -0.0116(9)
C16 0.097(3) 0.090(3) 0.084(3) 0.007(2) -0.026(2) -0.044(2)
C17 0.0498(16) 0.0480(15) 0.079(2) -0.0094(15) -0.0213(15) -0.0093(12)
C18 0.0415(6) 0.0293(5) 0.0229(5) -0.0065(4) -0.0063(4) -0.0117(4)
F1 0.150(3) 0.0609(13) 0.0859(16) -0.0041(11) -0.0469(16) -0.0426(15)
F2 0.0939(18) 0.0767(15) 0.0758(15) -0.0045(12) 0.0176(13) -0.0055(13)
F3 0.0974(17) 0.0706(13) 0.1018(18) -0.0228(12) -0.0605(15) 0.0029(12)
N1 0.0367(9) 0.0325(9) 0.0361(9) -0.0079(7) -0.0111(7) -0.0106(7)
N2 0.0417(10) 0.0366(9) 0.0388(10) -0.0093(8) -0.0155(8) -0.0088(8)
N3 0.0650(18) 0.0729(19) 0.081(2) -0.0012(16) -0.0235(16) -0.0125(15)
O1 0.0704(14) 0.0529(11) 0.0851(16) -0.0204(10) -0.0283(12) -0.0055(10)
O2 0.111(2) 0.0872(17) 0.0840(17) 0.0114(13) -0.0660(16) -0.0291(15)
O3 0.0529(14) 0.116(2) 0.100(2) 0.0168(17) 0.0067(13) -0.0093(14)
S1 0.0379(3) 0.0463(3) 0.0462(3) -0.0075(3) -0.0088(2) -0.0082(2)
S2 0.0558(4) 0.0491(3) 0.0350(3) -0.0013(2) -0.0147(3) -0.0149(3)
S3 0.0435(3) 0.0441(3) 0.0507(3) -0.0118(3) -0.0191(3) -0.0086(2)
S4A 0.0606(6) 0.0755(7) 0.0496(6) 0.0020(5) -0.0218(5) -0.0242(5)

loop_
_atom_type_symbol
_atom_type_description
_atom_type_scat_dispersion_real
_atom_type_scat_dispersion_imag
_atom_type_scat_source
C C 0.0033 0.0016 'International Tables Vol C Tables 4.2.6.8 and 6.1.1.4'
H H 0.0000 0.0000 'International Tables Vol C Tables 4.2.6.8 and 6.1.1.4'
N N 0.0061 0.0033 'International Tables Vol C Tables 4.2.6.8 and 6.1.1.4'
O O 0.0106 0.0060 'International Tables Vol C Tables 4.2.6.8 and 6.1.1.4'
F F 0.0171 0.0103 'International Tables Vol C Tables 4.2.6.8 and 6.1.1.4'
S S 0.1246 0.1234 'International Tables Vol C Tables 4.2.6.8 and 6.1.1.4'
Ag Ag -0.8971 1.1015 'International Tables Vol C Tables 4.2.6.8 and 6.1.1.4'

loop_
_geom_angle_atom_site_label_1
_geom_angle_atom_site_label_2
_geom_angle_atom_site_label_3
_geom_angle
_geom_angle_site_symmetry_1
_geom_angle_site_symmetry_3
_geom_angle_publ_flag
N2 Ag1 S1 128.79(5) 2_666 . ?
N2 Ag1 S3 101.89(5) 2_666 . ?
S1 Ag1 S3 129.25(2) . . ?
N2 Ag1 S2 114.40(5) 2_666 . ?
S1 Ag1 S2 81.37(2) . . ?
S3 Ag1 S2 79.81(2) . . ?
N1 C1 C2 114.33(19) . . ?
N1 C1 H1A 108.7 . . ?
C2 C1 H1A 108.7 . . ?
N1 C1 H1B 108.7 . . ?
C2 C1 H1B 108.7 . . ?
H1A C1 H1B 107.6 . . ?
C1 C2 S1 115.88(18) . . ?
C1 C2 H2A 108.3 . . ?
S1 C2 H2A 108.3 . . ?
C1 C2 H2B 108.3 . . ?
S1 C2 H2B 108.3 . . ?
H2A C2 H2B 107.4 . . ?
C4 C3 S1 111.58(19) . . ?
C4 C3 H3A 109.3 . . ?
S1 C3 H3A 109.3 . . ?
C4 C3 H3B 109.3 . . ?
S1 C3 H3B 109.3 . . ?
H3A C3 H3B 108.0 . . ?
C3 C4 S2 116.34(18) . . ?
C3 C4 H4A 108.2 . . ?
S2 C4 H4A 108.2 . . ?
C3 C4 H4B 108.2 . . ?
S2 C4 H4B 108.2 . . ?
H4A C4 H4B 107.4 . . ?
C6 C5 S2 111.47(17) . . ?
C6 C5 H5A 109.3 . . ?
S2 C5 H5A 109.3 . . ?
C6 C5 H5B 109.3 . . ?
S2 C5 H5B 109.3 . . ?
H5A C5 H5B 108.0 . . ?
C5 C6 S3 116.45(18) . . ?
C5 C6 H6A 108.2 . . ?
S3 C6 H6A 108.2 . . ?
C5 C6 H6B 108.2 . . ?
S3 C6 H6B 108.2 . . ?
H6A C6 H6B 107.3 . . ?
C8 C7 S3 110.64(17) . . ?
C8 C7 H7A 109.5 . . ?
S3 C7 H7A 109.5 . . ?
C8 C7 H7B 109.5 . . ?
S3 C7 H7B 109.5 . . ?
H7A C7 H7B 108.1 . . ?
N1 C8 C7 115.5(2) . . ?
N1 C8 H8A 108.4 . . ?
C7 C8 H8A 108.4 . . ?
N1 C8 H8B 108.4 . . ?
C7 C8 H8B 108.4 . . ?
H8A C8 H8B 107.5 . . ?
N1 C9 C10 113.86(19) . . ?
N1 C9 H9A 108.8 . . ?
C10 C9 H9A 108.8 . . ?
N1 C9 H9B 108.8 . . ?
C10 C9 H9B 108.8 . . ?
H9A C9 H9B 107.7 . . ?
C14 C10 C11 117.1(2) . . ?
C14 C10 C9 120.7(2) . . ?
C11 C10 C9 122.1(2) . . ?
C12 C11 C10 119.6(2) . . ?
C12 C11 H11 120.2 . . ?
C10 C11 H11 120.2 . . ?
N2 C12 C11 123.3(2) . . ?
N2 C12 H12 118.4 . . ?
C11 C12 H12 118.4 . . ?
N2 C13 C14 123.1(2) . . ?
N2 C13 H13 118.4 . . ?
C14 C13 H13 118.4 . . ?
C13 C14 C10 119.7(2) . . ?
C13 C14 H14 120.2 . . ?
C10 C14 H14 120.2 . . ?
C17 C16 H16A 109.5 . . ?
C17 C16 H16B 109.5 . . ?
H16A C16 H16B 109.5 . . ?
C17 C16 H16C 109.5 . . ?
H16A C16 H16C 109.5 . . ?
H16B C16 H16C 109.5 . . ?
N3 C17 C16 179.3(4) . . ?
F3 C18 F1 114.95(18) . . ?
F3 C18 F2 117.2(2) . . ?
F1 C18 F2 111.75(19) . . ?
F3 C18 S4A 103.91(12) . . ?
F1 C18 S4A 103.65(15) . . ?
F2 C18 S4A 103.31(13) . . ?
C8 N1 C1 110.97(18) . . ?
C8 N1 C9 108.57(18) . . ?
C1 N1 C9 109.15(18) . . ?
C12 N2 C13 117.2(2) . . ?
C12 N2 Ag1 121.88(16) . 2_666 ?
C13 N2 Ag1 120.80(16) . 2_666 ?
C2 S1 C3 100.43(13) . . ?
C2 S1 Ag1 102.83(9) . . ?
C3 S1 Ag1 100.18(9) . . ?
C5 S2 C4 102.56(13) . . ?
C5 S2 Ag1 96.17(8) . . ?
C4 S2 Ag1 98.47(9) . . ?
C6 S3 C7 102.65(12) . . ?
C6 S3 Ag1 103.25(9) . . ?
C7 S3 Ag1 97.72(9) . . ?
O3 S4A O1 115.8(2) . . ?
O3 S4A O2 116.0(2) . . ?
O1 S4A O2 111.95(18) . . ?
O3 S4A C18 103.55(15) . . ?
O1 S4A C18 103.66(12) . . ?
O2 S4A C18 103.86(15) . . ?

loop_
_geom_bond_atom_site_label_1
_geom_bond_atom_site_label_2
_geom_bond_distance
_geom_bond_site_symmetry_2
_geom_bond_publ_flag
Ag1 N2 2.2682(19) 2_666 ?
Ag1 S1 2.5683(7) . ?
Ag1 S3 2.6497(7) . ?
Ag1 S2 2.7779(7) . ?
C1 N1 1.473(3) . ?
C1 C2 1.518(4) . ?
C1 H1A 0.9700 . ?
C1 H1B 0.9700 . ?
C2 S1 1.808(3) . ?
C2 H2A 0.9700 . ?
C2 H2B 0.9700 . ?
C3 C4 1.515(4) . ?
C3 S1 1.818(3) . ?
C3 H3A 0.9700 . ?
C3 H3B 0.9700 . ?
C4 S2 1.811(3) . ?
C4 H4A 0.9700 . ?
C4 H4B 0.9700 . ?
C5 C6 1.515(4) . ?
C5 S2 1.810(3) . ?
C5 H5A 0.9700 . ?
C5 H5B 0.9700 . ?
C6 S3 1.818(3) . ?
C6 H6A 0.9700 . ?
C6 H6B 0.9700 . ?
C7 C8 1.519(3) . ?
C7 S3 1.820(3) . ?
C7 H7A 0.9700 . ?
C7 H7B 0.9700 . ?
C8 N1 1.472(3) . ?
C8 H8A 0.9700 . ?
C8 H8B 0.9700 . ?
C9 N1 1.486(3) . ?
C9 C10 1.505(3) . ?
C9 H9A 0.9700 . ?
C9 H9B 0.9700 . ?
C10 C14 1.386(3) . ?
C10 C11 1.387(3) . ?
C11 C12 1.383(3) . ?
C11 H11 0.9300 . ?
C12 N2 1.333(3) . ?
C12 H12 0.9300 . ?
C13 N2 1.335(3) . ?
C13 C14 1.385(3) . ?
C13 H13 0.9300 . ?
C14 H14 0.9300 . ?
C16 C17 1.443(6) . ?
C16 H16A 0.9600 . ?
C16 H16B 0.9600 . ?
C16 H16C 0.9600 . ?
C17 N3 1.125(5) . ?
C18 F3 1.335(3) . ?
C18 F1 1.364(2) . ?
C18 F2 1.375(3) . ?
C18 S4A 1.9820(18) . ?
N2 Ag1 2.2682(19) 2_666 ?
O1 S4A 1.342(2) . ?
O2 S4A 1.356(3) . ?
O3 S4A 1.320(3) . ?
